data_4327500
loop_
_publ_author_name
'Cerrie W. Rogers'
'Yan Zhang'
'Brian O. Patrick'
'Wayne E. Jones'
'Michael O. Wolf'

_publ_section_title
;
 Photophysical Effect of the Coordination of Water by Ruthenium(II)
 Bipyridyl Complexes Containing Hemilabile Phosphine-Ether Ligands
;
_journal_name_full 'Inorganic Chemistry'
_journal_page_first 1162
_journal_page_last 1169
_journal_paper_doi 10.1021/ic010827+
_journal_volume 41
_journal_year 2002
_chemical_formula_sum 'C42 H41 Cl2 F12 N4 O2 P3 Ru'
_chemical_formula_weight 1126.69
_space_group_IT_number 2
_symmetry_cell_setting triclinic
_symmetry_Int_Tables_number 2
_symmetry_space_group_name_Hall '-P 1'
_symmetry_space_group_name_H-M 'P -1'
_audit_creation_date 19101-01-19
_audit_creation_method 'by teXsan v1.8'
_cell_angle_alpha 77.313(3)
_cell_angle_beta 76.841(2)
_cell_angle_gamma 89.064(4)
_cell_formula_units_Z 2
_cell_length_a 12.5278(8)
_cell_length_b 13.554(2)
_cell_length_c 14.1049(8)
_cell_measurement_reflns_used 0
_cell_measurement_temperature 173.2
_cell_measurement_theta_max 0.0
_cell_measurement_theta_min 0.0
_cell_volume 2273.8(4)
_computing_cell_refinement 'd*TREK (MSC, 1996-1998)'
_computing_data_collection 'd*TREK (MSC, 1996-1998)'
_computing_data_reduction 'd*TREK (MSC, 1996-1998)'
_computing_publication_material 'teXsan (MSC, 1992-1997)'
_computing_structure_refinement 'teXsan (MSC, 1992-1997)'
_computing_structure_solution
;
SIR97 (Altomare, et. al. 1998)
;
_diffrn_ambient_temperature 173.2
_diffrn_detector_area_resol_mean 11.76
_diffrn_measurement_device_type 'Rigaku/ADSC CCD'
_diffrn_measurement_method 'area detector'
_diffrn_orient_matrix_UB_11 0.00000
_diffrn_orient_matrix_UB_12 0.00000
_diffrn_orient_matrix_UB_13 0.00000
_diffrn_orient_matrix_UB_21 0.00000
_diffrn_orient_matrix_UB_22 0.00000
_diffrn_orient_matrix_UB_23 0.00000
_diffrn_orient_matrix_UB_31 0.00000
_diffrn_orient_matrix_UB_32 0.00000
_diffrn_orient_matrix_UB_33 0.00000
_diffrn_radiation_detector CCD
_diffrn_radiation_monochromator graphite
_diffrn_radiation_source 'X-ray tube'
_diffrn_radiation_type 'Mo K\a'
_diffrn_radiation_wavelength 0.7107
_diffrn_reflns_av_R_equivalents 0.05049
_diffrn_reflns_av_sigmaI/netI 0.090
_diffrn_reflns_limit_h_max 15
_diffrn_reflns_limit_h_min -13
_diffrn_reflns_limit_k_max 16
_diffrn_reflns_limit_k_min -15
_diffrn_reflns_limit_l_max 15
_diffrn_reflns_limit_l_min -18
_diffrn_reflns_number 19508
_diffrn_reflns_reduction_process 'Lp corrections applied'
_diffrn_reflns_theta_max 27.87
_diffrn_reflns_theta_min 3.09
_diffrn_standards_decay_% 0.00
_diffrn_standards_interval_count 0
_diffrn_standards_number 0
_exptl_absorpt_coefficient_mu 0.659
_exptl_absorpt_correction_T_max 1.000
_exptl_absorpt_correction_T_min 1.000
_exptl_absorpt_correction_type none
_exptl_crystal_colour red
_exptl_crystal_density_diffrn 1.646
_exptl_crystal_description block
_exptl_crystal_F_000 1136.00
_exptl_crystal_size_max 0.35
_exptl_crystal_size_mid 0.20
_exptl_crystal_size_min 0.15
_refine_diff_density_max 1.08
_refine_diff_density_min -1.17
_refine_ls_extinction_method none
_refine_ls_goodness_of_fit_all 1.444
_refine_ls_goodness_of_fit_ref 1.444
_refine_ls_matrix_type full
_refine_ls_number_constraints 0
_refine_ls_number_parameters 675
_refine_ls_number_reflns 8681
_refine_ls_number_restraints 0
_refine_ls_R_factor_all 0.0713
_refine_ls_shift/su_max 0.0527
_refine_ls_shift/su_mean 0.0042
_refine_ls_structure_factor_coef Fsqd
_refine_ls_weighting_details 'w = 1/[\s^2^(Fo^2^)]'
_refine_ls_weighting_scheme sigma
_refine_ls_wR_factor_all 0.1168
_reflns_number_gt 8681
_reflns_number_total 8682
_reflns_threshold_expression I>0.00\s(I)
_cod_data_source_file ic0108272B.cif
_cod_data_source_block mw005/RuPOiPr
_cod_original_cell_volume 2273.8(3)
_cod_original_sg_symbol_H-M 'P -1 '
_cod_original_formula_sum 'C42 H41 Cl2 F12 N4 O2 P3 Ru '
_cod_database_code 4327500

loop_
_symmetry_equiv_pos_as_xyz
'   +x,   +y,   +z'
'   -x,   -y,   -z'

loop_
_atom_site_label
_atom_site_fract_x
_atom_site_fract_y
_atom_site_fract_z
_atom_site_U_iso_or_equiv
_atom_site_occupancy
_atom_site_adp_type
_atom_site_calc_flag
Ru(1) 0.76707(2) 0.24761(2) 0.26817(2) 0.01848(6) 1.000 Uani d
Cl(1) 0.7373(1) -0.0582(1) 1.14164(9) 0.0742(4) 1.000 Uani d
Cl(2A) 0.6790(1) -0.1380(1) 0.9875(1) 0.0442(4) 0.710 Uani d
Cl(2B) 0.5564(3) -0.0893(4) 1.0662(3) 0.063(1) 0.290 Uani d
P(1) 0.66930(6) 0.35457(6) 0.36394(6) 0.0176(2) 1.000 Uani d
P(2) 0.75339(8) 0.18573(8) 0.80357(8) 0.0388(3) 1.000 Uani d
P(3) 1.19933(8) 0.28151(9) 0.2378(1) 0.0528(3) 1.000 Uani d
F(1) 0.6878(3) 0.2015(3) 0.7182(2) 0.082(1) 1.000 Uani d
F(2) 0.6416(3) 0.1754(3) 0.8839(3) 0.106(1) 1.000 Uani d
F(3) 0.7572(3) 0.3037(2) 0.7941(3) 0.086(1) 1.000 Uani d
F(4) 0.8652(2) 0.1936(2) 0.7220(3) 0.078(1) 1.000 Uani d
F(5) 0.7506(2) 0.0670(2) 0.8102(2) 0.0546(7) 1.000 Uani d
F(6) 0.8201(3) 0.1685(3) 0.8877(3) 0.101(1) 1.000 Uani d
F(7A) 1.1381(4) 0.2832(5) 0.1434(4) 0.079(2) 0.650 Uani d
F(8A) 1.0800(5) 0.2441(5) 0.3085(4) 0.075(2) 0.650 Uani d
F(9) 1.1585(3) 0.3921(2) 0.2297(2) 0.075(1) 1.000 Uani d
F(10A) 1.3089(4) 0.3145(4) 0.1535(5) 0.085(2) 0.650 Uani d
F(11) 1.2333(3) 0.1693(3) 0.2506(4) 0.142(2) 1.000 Uani d
F(12A) 1.2533(5) 0.2760(5) 0.3214(5) 0.109(2) 0.650 Uani d
O(1) 0.8070(2) 0.5311(2) 0.2338(2) 0.0283(6) 1.000 Uani d
O(2) 0.9109(2) 0.3424(2) 0.2375(2) 0.0329(7) 1.000 Uani d
N(1) 0.8112(2) 0.1396(2) 0.3826(2) 0.0230(7) 1.000 Uani d
N(2) 0.8729(2) 0.1565(2) 0.1869(2) 0.0257(7) 1.000 Uani d
N(3) 0.6336(2) 0.1641(2) 0.2689(2) 0.0263(7) 1.000 Uani d
N(4) 0.7223(2) 0.3291(2) 0.1426(2) 0.0280(7) 1.000 Uani d
C(1) 0.6216(2) 0.4692(2) 0.2918(2) 0.0213(7) 1.000 Uani d
C(2) 0.5107(2) 0.4834(3) 0.2925(3) 0.0280(8) 1.000 Uani d
C(3) 0.4755(3) 0.5688(3) 0.2359(3) 0.036(1) 1.000 Uani d
C(4) 0.5519(3) 0.6416(3) 0.1751(3) 0.037(1) 1.000 Uani d
C(5) 0.6620(3) 0.6307(3) 0.1731(3) 0.0346(9) 1.000 Uani d
C(6) 0.6971(2) 0.5455(2) 0.2320(2) 0.0238(8) 1.000 Uani d
C(7) 0.8851(3) 0.6179(3) 0.1997(3) 0.038(1) 1.000 Uani d
C(8A) 1.0010(6) 0.5788(6) 0.1840(8) 0.058(2) 0.570 Uani d
C(9A) 0.8679(6) 0.6903(6) 0.2682(7) 0.054(2) 0.570 Uani d
C(10) 0.7422(2) 0.4078(2) 0.4414(2) 0.0209(7) 1.000 Uani d
C(11) 0.7010(2) 0.4918(3) 0.4785(3) 0.0277(8) 1.000 Uani d
C(12) 0.7533(3) 0.5309(3) 0.5399(3) 0.0323(9) 1.000 Uani d
C(13) 0.8453(3) 0.4861(3) 0.5664(3) 0.039(1) 1.000 Uani d
C(14) 0.8867(3) 0.4034(3) 0.5301(3) 0.038(1) 1.000 Uani d
C(15) 0.8365(2) 0.3656(3) 0.4664(3) 0.0275(8) 1.000 Uani d
C(16) 0.5449(2) 0.2959(2) 0.4553(2) 0.0206(7) 1.000 Uani d
C(17) 0.5332(2) 0.2864(3) 0.5575(2) 0.0263(8) 1.000 Uani d
C(18) 0.4416(3) 0.2362(3) 0.6249(3) 0.036(1) 1.000 Uani d
C(19) 0.3599(3) 0.1961(3) 0.5905(3) 0.040(1) 1.000 Uani d
C(20) 0.3704(3) 0.2056(3) 0.4899(3) 0.0342(9) 1.000 Uani d
C(21) 0.4620(2) 0.2545(3) 0.4212(3) 0.0269(8) 1.000 Uani d
C(22) 0.7721(3) 0.1274(3) 0.4824(3) 0.0295(9) 1.000 Uani d
C(23) 0.7955(3) 0.0460(3) 0.5516(3) 0.037(1) 1.000 Uani d
C(24) 0.8610(3) -0.0286(3) 0.5184(3) 0.040(1) 1.000 Uani d
C(25) 0.9021(3) -0.0177(3) 0.4179(3) 0.036(1) 1.000 Uani d
C(26) 0.8784(2) 0.0664(2) 0.3507(3) 0.0271(8) 1.000 Uani d
C(27) 0.9197(2) 0.0825(3) 0.2426(3) 0.0283(9) 1.000 Uani d
C(28) 1.0039(3) 0.0280(3) 0.1981(3) 0.042(1) 1.000 Uani d
C(29) 1.0388(3) 0.0494(3) 0.0958(3) 0.048(1) 1.000 Uani d
C(30) 0.9896(3) 0.1240(3) 0.0392(3) 0.046(1) 1.000 Uani d
C(31) 0.9055(3) 0.1759(3) 0.0874(3) 0.035(1) 1.000 Uani d
C(32) 0.5938(3) 0.0779(3) 0.3338(3) 0.037(1) 1.000 Uani d
C(33) 0.5041(3) 0.0230(3) 0.3264(4) 0.050(1) 1.000 Uani d
C(34) 0.4552(3) 0.0583(4) 0.2476(4) 0.058(1) 1.000 Uani d
C(35) 0.4946(3) 0.1462(4) 0.1811(4) 0.051(1) 1.000 Uani d
C(36) 0.5839(3) 0.1990(3) 0.1917(3) 0.0327(9) 1.000 Uani d
C(37) 0.6311(3) 0.2929(3) 0.1236(3) 0.0320(9) 1.000 Uani d
C(38) 0.5887(4) 0.3446(4) 0.0438(3) 0.055(1) 1.000 Uani d
C(39) 0.6409(5) 0.4296(5) -0.0174(3) 0.070(2) 1.000 Uani d
C(40) 0.7381(4) 0.4631(4) -0.0020(3) 0.056(1) 1.000 Uani d
C(41) 0.7760(3) 0.4114(3) 0.0786(3) 0.041(1) 1.000 Uani d
C(42A) 0.6403(6) -0.0524(5) 1.0638(5) 0.049(2) 0.710 Uani d
F(7B) 1.3074(7) 0.3420(8) 0.250(1) 0.099(4) 0.350 Uani d
F(8B) 1.161(1) 0.2822(8) 0.3653(8) 0.099(4) 0.350 Uani d
C(8B) 0.9535(8) 0.5951(8) 0.2777(8) 0.053(3) 0.430 Uani d
C(9B) 0.9390(9) 0.6236(8) 0.1006(8) 0.058(3) 0.430 Uani d
F(10B) 1.230(2) 0.2849(9) 0.1405(7) 0.123(5) 0.350 Uani d
F(12B) 1.0903(7) 0.2249(8) 0.265(1) 0.080(4) 0.350 Uani d
C(42B) 0.690(1) -0.036(2) 1.041(2) 0.101(8) 0.290 Uani d
H(1) 0.4561 0.4305 0.3344 0.036 1.000 Uiso c
H(2) 0.3968 0.5787 0.2384 0.044 1.000 Uiso c
H(3) 0.5274 0.7019 0.1339 0.047 1.000 Uiso c
H(4) 0.7161 0.6839 0.1303 0.042 1.000 Uiso c
H(5) 0.8466 0.6815 0.2047 0.046 1.000 Uiso c
H(6A) 1.0135 0.5369 0.2475 0.077 0.570 Uiso d
H(6B) 0.9063 0.5888 0.3458 0.066 0.430 Uiso d
H(7A) 1.0139 0.5368 0.1340 0.077 0.570 Uiso d
H(7B) 0.9890 0.5287 0.2762 0.066 0.430 Uiso d
H(8A) 1.0568 0.6352 0.1613 0.077 0.570 Uiso d
H(8B) 1.0107 0.6469 0.2666 0.066 0.430 Uiso d
H(9A) 0.9216 0.7479 0.2408 0.075 0.570 Uiso d
H(9B) 0.9822 0.5576 0.0973 0.070 0.430 Uiso d
H(10A) 0.7932 0.7185 0.2716 0.075 0.570 Uiso d
H(10B) 0.8903 0.6272 0.0572 0.070 0.430 Uiso d
H(11A) 0.8743 0.6567 0.3340 0.075 0.570 Uiso d
H(11B) 0.9958 0.6782 0.0758 0.070 0.430 Uiso d
H(12) 0.6338 0.5230 0.4620 0.033 1.000 Uiso c
H(13) 0.7249 0.5908 0.5647 0.040 1.000 Uiso c
H(14) 0.8821 0.5124 0.6108 0.049 1.000 Uiso c
H(15) 0.9524 0.3712 0.5478 0.047 1.000 Uiso c
H(16) 0.8681 0.3076 0.4394 0.034 1.000 Uiso c
H(17) 0.5907 0.3158 0.5820 0.031 1.000 Uiso c
H(18) 0.4339 0.2296 0.6979 0.042 1.000 Uiso c
H(19) 0.2950 0.1603 0.6387 0.048 1.000 Uiso c
H(20) 0.3117 0.1776 0.4663 0.039 1.000 Uiso c
H(21) 0.4685 0.2608 0.3492 0.035 1.000 Uiso c
H(22) 0.7242 0.1797 0.5070 0.037 1.000 Uiso c
H(23) 0.7655 0.0390 0.6241 0.043 1.000 Uiso c
H(24) 0.8791 -0.0874 0.5662 0.052 1.000 Uiso c
H(25) 0.9488 -0.0698 0.3925 0.046 1.000 Uiso c
H(26) 1.0389 -0.0253 0.2400 0.056 1.000 Uiso c
H(27) 1.0978 0.0092 0.0640 0.063 1.000 Uiso c
H(28) 1.0143 0.1418 -0.0350 0.058 1.000 Uiso c
H(29) 0.8668 0.2277 0.0478 0.044 1.000 Uiso c
H(30) 0.6283 0.0528 0.3909 0.052 1.000 Uiso c
H(31) 0.4751 -0.0392 0.3762 0.068 1.000 Uiso c
H(32) 0.3910 0.0210 0.2411 0.080 1.000 Uiso c
H(33) 0.4596 0.1714 0.1247 0.074 1.000 Uiso c
H(34) 0.5210 0.3185 0.0318 0.074 1.000 Uiso c
H(35) 0.6085 0.4662 -0.0723 0.092 1.000 Uiso c
H(36) 0.7783 0.5241 -0.0476 0.075 1.000 Uiso c
H(37) 0.8463 0.4353 0.0892 0.055 1.000 Uiso c
H(38A) 0.5663 -0.0692 1.1056 0.068 0.710 Uiso d
H(38B) 0.7447 -0.0634 0.9852 0.155 0.290 Uiso d
H(39B) 0.6955 0.0403 1.0096 0.155 0.290 Uiso d
H(39A) 0.6418 0.0172 1.0229 0.068 0.710 Uiso d
H(40) 0.948(4) 0.327(5) 0.263(4) 0.07(2) 1.000 Uiso d
H(41) 0.907(4) 0.408(4) 0.246(4) 0.06(1) 1.000 Uiso d

loop_
_atom_site_aniso_label
_atom_site_aniso_U_11
_atom_site_aniso_U_22
_atom_site_aniso_U_33
_atom_site_aniso_U_12
_atom_site_aniso_U_13
_atom_site_aniso_U_23
Ru(1) 0.0162(1) 0.0183(1) 0.0217(1) 0.00585(8) -0.00513(8) -0.00556(9)
Cl(1) 0.0895(9) 0.094(1) 0.0396(6) -0.0365(7) -0.0183(6) -0.0096(6)
Cl(2A) 0.0603(8) 0.0410(8) 0.0337(7) -0.0084(6) -0.0158(6) -0.0075(6)
Cl(2B) 0.056(2) 0.068(3) 0.063(3) -0.013(2) -0.014(2) -0.005(2)
P(1) 0.0145(3) 0.0195(4) 0.0194(4) 0.0058(3) -0.0051(3) -0.0047(3)
P(2) 0.0448(5) 0.0314(5) 0.0435(6) 0.0144(4) -0.0212(4) -0.0047(4)
P(3) 0.0305(5) 0.0406(6) 0.0766(9) 0.0051(4) -0.0145(5) 0.0117(6)
F(1) 0.097(2) 0.081(2) 0.086(2) 0.032(2) -0.065(2) -0.013(2)
F(2) 0.095(2) 0.105(3) 0.080(2) 0.055(2) 0.023(2) 0.009(2)
F(3) 0.113(2) 0.036(2) 0.122(3) 0.027(2) -0.051(2) -0.022(2)
F(4) 0.051(2) 0.052(2) 0.106(3) 0.003(1) 0.009(2) 0.005(2)
F(5) 0.056(1) 0.030(1) 0.078(2) 0.003(1) -0.024(1) -0.005(1)
F(6) 0.158(3) 0.080(2) 0.111(2) 0.052(2) -0.107(2) -0.044(2)
F(7A) 0.077(3) 0.099(4) 0.074(3) 0.015(3) -0.042(3) -0.025(3)
F(8A) 0.052(3) 0.066(4) 0.070(3) 0.020(2) 0.016(3) 0.033(3)
F(9) 0.101(2) 0.038(2) 0.082(2) 0.009(1) -0.015(2) -0.008(1)
F(10A) 0.042(2) 0.060(3) 0.122(5) 0.006(2) 0.015(3) 0.012(3)
F(11) 0.094(3) 0.058(2) 0.203(5) 0.044(2) 0.042(3) 0.038(3)
F(12A) 0.111(4) 0.122(5) 0.105(4) -0.006(4) -0.084(3) 0.011(4)
O(1) 0.024(1) 0.022(1) 0.036(1) 0.0018(8) -0.0055(9) -0.001(1)
O(2) 0.021(1) 0.027(1) 0.049(2) 0.0024(9) -0.002(1) -0.011(1)
N(1) 0.020(1) 0.020(1) 0.031(1) 0.0034(9) -0.010(1) -0.005(1)
N(2) 0.021(1) 0.024(1) 0.034(2) 0.007(1) -0.007(1) -0.012(1)
N(3) 0.020(1) 0.025(1) 0.039(2) 0.009(1) -0.009(1) -0.016(1)
N(4) 0.037(1) 0.028(2) 0.021(1) 0.015(1) -0.007(1) -0.010(1)
C(1) 0.023(1) 0.024(2) 0.020(1) 0.011(1) -0.009(1) -0.007(1)
C(2) 0.024(1) 0.035(2) 0.027(2) 0.012(1) -0.009(1) -0.008(1)
C(3) 0.031(2) 0.047(2) 0.035(2) 0.019(1) -0.016(1) -0.013(2)
C(4) 0.049(2) 0.030(2) 0.037(2) 0.018(1) -0.024(2) -0.003(2)
C(5) 0.042(2) 0.028(2) 0.033(2) 0.011(1) -0.012(1) -0.001(2)
C(6) 0.027(1) 0.023(2) 0.023(2) 0.010(1) -0.008(1) -0.006(1)
C(7) 0.032(2) 0.022(2) 0.055(2) -0.001(1) -0.006(2) -0.004(2)
C(8A) 0.029(4) 0.032(4) 0.100(7) -0.008(3) 0.006(4) -0.006(4)
C(9A) 0.051(4) 0.042(4) 0.069(5) -0.013(3) -0.002(4) -0.025(4)
C(10) 0.017(1) 0.025(2) 0.019(1) -0.002(1) -0.002(1) -0.004(1)
C(11) 0.022(2) 0.030(2) 0.032(2) 0.003(1) -0.005(1) -0.011(1)
C(12) 0.028(2) 0.036(2) 0.034(2) -0.002(1) 0.000(1) -0.017(2)
C(13) 0.038(2) 0.049(2) 0.037(2) -0.004(2) -0.017(2) -0.015(2)
C(14) 0.029(2) 0.043(2) 0.048(2) 0.003(1) -0.021(1) -0.010(2)
C(15) 0.024(2) 0.028(2) 0.033(2) 0.005(1) -0.013(1) -0.006(1)
C(16) 0.015(1) 0.022(2) 0.024(2) 0.005(1) -0.004(1) -0.005(1)
C(17) 0.027(2) 0.025(2) 0.025(2) 0.002(1) -0.003(1) -0.005(1)
C(18) 0.037(2) 0.038(2) 0.026(2) -0.002(1) 0.001(1) -0.001(2)
C(19) 0.030(2) 0.039(2) 0.043(2) -0.005(1) 0.002(2) 0.000(2)
C(20) 0.022(2) 0.033(2) 0.046(2) -0.002(1) -0.008(1) -0.005(2)
C(21) 0.021(1) 0.029(2) 0.032(2) 0.005(1) -0.008(1) -0.008(1)
C(22) 0.024(2) 0.030(2) 0.033(2) 0.002(1) -0.010(1) -0.002(1)
C(23) 0.035(2) 0.037(2) 0.036(2) -0.006(1) -0.014(1) 0.006(2)
C(24) 0.036(2) 0.026(2) 0.056(2) 0.000(1) -0.025(2) 0.007(2)
C(25) 0.028(2) 0.025(2) 0.060(2) 0.008(1) -0.021(2) -0.008(2)
C(26) 0.021(1) 0.023(2) 0.042(2) 0.006(1) -0.014(1) -0.009(1)
C(27) 0.020(1) 0.026(2) 0.046(2) 0.011(1) -0.013(1) -0.020(1)
C(28) 0.032(2) 0.041(2) 0.063(3) 0.019(1) -0.017(2) -0.029(2)
C(29) 0.034(2) 0.060(3) 0.061(3) 0.021(2) -0.010(2) -0.040(2)
C(30) 0.045(2) 0.055(3) 0.044(2) 0.014(2) -0.003(2) -0.031(2)
C(31) 0.034(2) 0.042(2) 0.032(2) 0.013(1) -0.005(1) -0.020(2)
C(32) 0.026(2) 0.024(2) 0.061(2) 0.001(1) -0.009(2) -0.014(2)
C(33) 0.029(2) 0.032(2) 0.090(3) -0.002(1) -0.007(2) -0.026(2)
C(34) 0.030(2) 0.065(3) 0.093(3) -0.003(2) -0.016(2) -0.047(3)
C(35) 0.031(2) 0.074(3) 0.066(3) 0.007(2) -0.023(2) -0.041(2)
C(36) 0.028(2) 0.040(2) 0.042(2) 0.012(1) -0.015(1) -0.025(2)
C(37) 0.031(2) 0.046(2) 0.027(2) 0.017(1) -0.012(1) -0.019(2)
C(38) 0.059(2) 0.079(3) 0.038(2) 0.027(2) -0.032(2) -0.019(2)
C(39) 0.098(4) 0.089(4) 0.033(2) 0.042(3) -0.038(2) -0.012(3)
C(40) 0.092(3) 0.049(3) 0.020(2) 0.020(2) -0.006(2) 0.002(2)
C(41) 0.059(2) 0.038(2) 0.026(2) 0.013(2) -0.007(2) -0.008(2)
C(42A) 0.048(4) 0.054(4) 0.049(4) -0.003(3) -0.016(3) -0.014(3)
F(7B) 0.047(5) 0.080(7) 0.17(1) -0.022(4) -0.033(6) -0.006(7)
F(8B) 0.15(1) 0.057(6) 0.073(7) 0.003(7) -0.008(7) -0.003(5)
C(8B) 0.043(5) 0.048(6) 0.062(7) -0.021(4) -0.018(5) 0.003(5)
C(9B) 0.055(6) 0.058(7) 0.043(6) -0.036(5) 0.006(5) 0.012(5)
F(10B) 0.25(2) 0.083(8) 0.042(5) 0.05(1) -0.029(9) -0.026(5)
F(12B) 0.023(4) 0.053(5) 0.17(1) -0.002(3) -0.030(5) -0.032(7)
C(42B) 0.03(1) 0.16(2) 0.08(1) -0.06(1) -0.022(9) 0.05(1)

loop_
_atom_type_symbol
_atom_type_oxidation_number
_atom_type_number_in_cell
_atom_type_scat_dispersion_real
_atom_type_scat_dispersion_imag
_atom_type_scat_source
C 0 84 0.002 0.002
;International Tables for Crystallography
(1992, Vol. C, Tables 4.2.6.8 and 6.1.1.1)
;
H 0 82 0.000 0.000
;International Tables for Crystallography
(1992, Vol. C, Table 6.1.1.2)
;
F 0 24 0.014 0.010
;International Tables for Crystallography
(1992, Vol. C, Tables 4.2.6.8 and 6.1.1.1)
;
N 0 8 0.004 0.003
;International Tables for Crystallography
(1992, Vol. C, Tables 4.2.6.8 and 6.1.1.1)
;
O 0 4 0.008 0.006
;International Tables for Crystallography
(1992, Vol. C, Tables 4.2.6.8 and 6.1.1.1)
;
P 0 6 0.090 0.095
;International Tables for Crystallography
(1992, Vol. C, Tables 4.2.6.8 and 6.1.1.1)
;
Ru 0 2 -1.420 0.836
;International Tables for Crystallography
(1992, Vol. C, Tables 4.2.6.8 and 6.1.1.1)
;
Cl 0 4 0.132 0.159
;International Tables for Crystallography
(1992, Vol. C, Tables 4.2.6.8 and 6.1.1.1)
;

loop_
_geom_angle_atom_site_label_1
_geom_angle_atom_site_label_2
_geom_angle_atom_site_label_3
_geom_angle
_geom_angle_publ_flag
P(1) Ru(1) O(2) 90.06(7) yes
P(1) Ru(1) N(1) 99.10(8) yes
P(1) Ru(1) N(2) 172.84(7) yes
P(1) Ru(1) N(3) 95.40(8) yes
P(1) Ru(1) N(4) 90.67(8) yes
O(2) Ru(1) N(1) 95.3(1) yes
O(2) Ru(1) N(2) 83.7(1) yes
O(2) Ru(1) N(3) 169.0(1) yes
O(2) Ru(1) N(4) 91.0(1) yes
N(1) Ru(1) N(2) 78.0(1) yes
N(1) Ru(1) N(3) 93.2(1) yes
N(1) Ru(1) N(4) 168.3(1) yes
N(2) Ru(1) N(3) 91.3(1) yes
N(2) Ru(1) N(4) 93.0(1) yes
N(3) Ru(1) N(4) 79.4(1) yes
C(42A) Cl(1) C(42B) 21.0(6) yes
Cl(2B) Cl(2A) C(42A) 37.2(3) yes
Cl(2B) Cl(2A) C(42B) 58.2(7) yes
Cl(2B) Cl(2A) H(38B) 94.4 no
C(42A) Cl(2A) C(42B) 21.6(6) yes
C(42A) Cl(2A) H(38B) 58.6 no
C(42B) Cl(2A) H(38B) 37.0 no
Cl(2A) Cl(2B) C(42A) 64.9(4) yes
Cl(2A) Cl(2B) C(42B) 57(1) yes
Cl(2A) Cl(2B) H(38A) 116.2 no
C(42A) Cl(2B) C(42B) 10(1) yes
C(42A) Cl(2B) H(38A) 57.2 no
C(42B) Cl(2B) H(38A) 67.3 no
Ru(1) P(1) C(1) 114.8(1) yes
Ru(1) P(1) C(10) 116.9(1) yes
Ru(1) P(1) C(16) 114.8(1) yes
C(1) P(1) C(10) 101.5(2) yes
C(1) P(1) C(16) 104.4(1) yes
C(10) P(1) C(16) 102.4(1) yes
F(1) P(2) F(2) 89.7(2) yes
F(1) P(2) F(3) 89.4(2) yes
F(1) P(2) F(4) 89.8(2) yes
F(1) P(2) F(5) 89.7(2) yes
F(1) P(2) F(6) 178.9(2) yes
F(2) P(2) F(3) 90.4(2) yes
F(2) P(2) F(4) 178.6(2) yes
F(2) P(2) F(5) 90.6(2) yes
F(2) P(2) F(6) 91.0(3) yes
F(3) P(2) F(4) 90.8(2) yes
F(3) P(2) F(5) 178.6(2) yes
F(3) P(2) F(6) 91.4(2) yes
F(4) P(2) F(5) 88.1(2) yes
F(4) P(2) F(6) 89.5(2) yes
F(5) P(2) F(6) 89.5(2) yes
F(7A) P(3) F(8A) 84.9(4) yes
F(7A) P(3) F(9) 83.5(3) yes
F(7A) P(3) F(10A) 85.9(4) yes
F(7A) P(3) F(11) 96.6(4) yes
F(7A) P(3) F(12A) 177.9(4) yes
F(7A) P(3) F(7B) 134.0(6) yes
F(7A) P(3) F(8B) 138.2(6) yes
F(7A) P(3) F(10B) 42(1) yes
F(7A) P(3) F(12B) 64.5(7) yes
F(8A) P(3) F(9) 87.2(3) yes
F(8A) P(3) F(10A) 170.5(5) yes
F(8A) P(3) F(11) 89.3(3) yes
F(8A) P(3) F(12A) 94.6(5) yes
F(8A) P(3) F(7B) 135.1(7) yes
F(8A) P(3) F(8B) 56.0(6) yes
F(8A) P(3) F(10B) 125(1) yes
F(8A) P(3) F(12B) 25.5(6) yes
F(9) P(3) F(10A) 93.8(3) yes
F(9) P(3) F(11) 176.5(2) yes
F(9) P(3) F(12A) 98.4(4) yes
F(9) P(3) F(7B) 78.3(5) yes
F(9) P(3) F(8B) 80.9(4) yes
F(9) P(3) F(10B) 97.3(6) yes
F(9) P(3) F(12B) 99.5(6) yes
F(10A) P(3) F(11) 89.7(3) yes
F(10A) P(3) F(12A) 94.5(5) yes
F(10A) P(3) F(7B) 54.1(6) yes
F(10A) P(3) F(8B) 133.5(6) yes
F(10A) P(3) F(10B) 45.2(9) yes
F(10A) P(3) F(12B) 145.6(7) yes
F(11) P(3) F(12A) 81.4(4) yes
F(11) P(3) F(7B) 104.0(5) yes
F(11) P(3) F(8B) 96.8(4) yes
F(11) P(3) F(10B) 85.1(6) yes
F(11) P(3) F(12B) 77.5(6) yes
F(12A) P(3) F(7B) 47.3(6) yes
F(12A) P(3) F(8B) 42.0(5) yes
F(12A) P(3) F(10B) 138(1) yes
F(12A) P(3) F(12B) 114.5(8) yes
F(7B) P(3) F(8B) 79.7(8) yes
F(7B) P(3) F(10B) 99(1) yes
F(7B) P(3) F(12B) 159.9(9) yes
F(8B) P(3) F(10B) 177.8(8) yes
F(8B) P(3) F(12B) 80.2(7) yes
F(10B) P(3) F(12B) 101(1) yes
P(3) F(7A) F(10B) 52.1(6) yes
P(3) F(7A) F(12B) 52.8(5) yes
F(10B) F(7A) F(12B) 99.4(9) yes
P(3) F(8A) F(8B) 66.4(6) yes
P(3) F(8A) F(12B) 68(1) yes
F(8B) F(8A) F(12B) 131(2) yes
P(3) F(10A) F(7B) 65.0(5) yes
P(3) F(10A) F(10B) 55.1(6) yes
F(7B) F(10A) F(10B) 119.2(9) yes
P(3) F(12A) F(7B) 73.7(7) yes
P(3) F(12A) F(8B) 81.7(7) yes
F(7B) F(12A) F(8B) 126(1) yes
C(6) O(1) C(7) 119.7(3) yes
Ru(1) O(2) H(40) 102.4(2) no
Ru(1) O(2) H(41) 118.2(2) no
H(40) O(2) H(41) 86.1(2) no
Ru(1) N(1) C(22) 127.8(2) yes
Ru(1) N(1) C(26) 114.7(2) yes
C(22) N(1) C(26) 117.0(3) yes
Ru(1) N(2) C(27) 115.1(2) yes
Ru(1) N(2) C(31) 124.6(2) yes
C(27) N(2) C(31) 119.7(3) yes
Ru(1) N(3) C(32) 126.7(3) yes
Ru(1) N(3) C(36) 115.1(3) yes
C(32) N(3) C(36) 118.1(3) yes
Ru(1) N(4) C(37) 115.0(3) yes
Ru(1) N(4) C(41) 126.3(3) yes
C(37) N(4) C(41) 118.7(3) yes
P(1) C(1) C(2) 122.2(3) yes
P(1) C(1) C(6) 120.1(2) yes
C(2) C(1) C(6) 117.7(3) yes
C(1) C(2) C(3) 121.9(3) yes
C(1) C(2) H(1) 118.9 no
C(3) C(2) H(1) 119.2 no
C(2) C(3) C(4) 119.4(3) yes
C(2) C(3) H(2) 121.1 no
C(4) C(3) H(2) 119.6 no
C(3) C(4) C(5) 120.4(4) yes
C(3) C(4) H(3) 119.7 no
C(5) C(4) H(3) 119.9 no
C(4) C(5) C(6) 120.1(4) yes
C(4) C(5) H(4) 119.9 no
C(6) C(5) H(4) 120.0 no
O(1) C(6) C(1) 116.9(3) yes
O(1) C(6) C(5) 122.6(3) yes
C(1) C(6) C(5) 120.4(3) yes
O(1) C(7) C(8A) 108.6(4) yes
O(1) C(7) C(9A) 113.3(4) yes
O(1) C(7) C(8B) 100.9(5) yes
O(1) C(7) C(9B) 109.6(5) yes
O(1) C(7) H(5) 110.6 no
C(8A) C(7) C(9A) 112.0(6) yes
C(8A) C(7) C(8B) 54.2(6) yes
C(8A) C(7) C(9B) 64.6(7) yes
C(8A) C(7) H(5) 139.8 no
C(9A) C(7) C(8B) 67.0(6) yes
C(9A) C(7) C(9B) 135.0(6) yes
C(9A) C(7) H(5) 42.4 no
C(8B) C(7) C(9B) 117.4(7) yes
C(8B) C(7) H(5) 109.0 no
C(9B) C(7) H(5) 109.0 no
C(7) C(8A) C(8B) 62.8(6) yes
C(7) C(8A) C(9B) 53.7(5) yes
C(7) C(8A) H(6A) 110.2 no
C(7) C(8A) H(7A) 111.3 no
C(7) C(8A) H(7B) 94.5 no
C(7) C(8A) H(8A) 111.3 no
C(8B) C(8A) C(9B) 115.2(9) yes
C(8B) C(8A) H(6A) 55.6 no
C(8B) C(8A) H(7A) 152.0 no
C(8B) C(8A) H(7B) 43.5 no
C(8B) C(8A) H(8A) 98.9 no
C(9B) C(8A) H(6A) 158.6 no
C(9B) C(8A) H(7A) 70.9 no
C(9B) C(8A) H(7B) 144.5 no
C(9B) C(8A) H(8A) 92.7 no
H(6A) C(8A) H(7A) 108.2 no
H(6A) C(8A) H(7B) 15.8 no
H(6A) C(8A) H(8A) 107.4 no
H(7A) C(8A) H(7B) 115.0 no
H(7A) C(8A) H(8A) 108.3 no
H(7B) C(8A) H(8A) 115.9 no
C(7) C(9A) C(8B) 57.0(5) yes
C(7) C(9A) H(5) 40.8 no
C(7) C(9A) H(9A) 109.7 no
C(7) C(9A) H(10A) 109.2 no
C(7) C(9A) H(11A) 110.7 no
C(8B) C(9A) H(5) 97.5 no
C(8B) C(9A) H(9A) 99.6 no
C(8B) C(9A) H(10A) 152.9 no
C(8B) C(9A) H(11A) 62.3 no
H(5) C(9A) H(9A) 100.7 no
H(5) C(9A) H(10A) 74.7 no
H(5) C(9A) H(11A) 145.1 no
H(9A) C(9A) H(10A) 107.3 no
H(9A) C(9A) H(11A) 110.2 no
H(10A) C(9A) H(11A) 109.7 no
P(1) C(10) C(11) 119.5(2) yes
P(1) C(10) C(15) 121.8(3) yes
C(11) C(10) C(15) 118.6(3) yes
C(10) C(11) C(12) 120.2(3) yes
C(10) C(11) H(12) 120.2 no
C(12) C(11) H(12) 119.7 no
C(11) C(12) C(13) 120.3(3) yes
C(11) C(12) H(13) 120.0 no
C(13) C(12) H(13) 119.7 no
C(12) C(13) C(14) 119.9(3) yes
C(12) C(13) H(14) 120.9 no
C(14) C(13) H(14) 119.2 no
C(13) C(14) C(15) 120.1(3) yes
C(13) C(14) H(15) 120.7 no
C(15) C(14) H(15) 119.2 no
C(10) C(15) C(14) 120.8(3) yes
C(10) C(15) H(16) 119.9 no
C(14) C(15) H(16) 119.3 no
P(1) C(16) C(17) 121.8(2) yes
P(1) C(16) C(21) 119.1(3) yes
C(17) C(16) C(21) 119.0(3) yes
C(16) C(17) C(18) 120.5(3) yes
C(16) C(17) H(17) 119.5 no
C(18) C(17) H(17) 120.0 no
C(17) C(18) C(19) 120.0(4) yes
C(17) C(18) H(18) 120.1 no
C(19) C(18) H(18) 119.9 no
C(18) C(19) C(20) 120.0(3) yes
C(18) C(19) H(19) 119.8 no
C(20) C(19) H(19) 120.2 no
C(19) C(20) C(21) 121.0(3) yes
C(19) C(20) H(20) 119.3 no
C(21) C(20) H(20) 119.7 no
C(16) C(21) C(20) 119.5(3) yes
C(16) C(21) H(21) 120.3 no
C(20) C(21) H(21) 120.2 no
N(1) C(22) C(23) 123.5(3) yes
N(1) C(22) H(22) 118.3 no
C(23) C(22) H(22) 118.2 no
C(22) C(23) C(24) 119.0(4) yes
C(22) C(23) H(23) 121.6 no
C(24) C(23) H(23) 119.3 no
C(23) C(24) C(25) 118.6(4) yes
C(23) C(24) H(24) 120.7 no
C(25) C(24) H(24) 120.7 no
C(24) C(25) C(26) 120.6(3) yes
C(24) C(25) H(25) 120.1 no
C(26) C(25) H(25) 119.3 no
N(1) C(26) C(25) 121.3(4) yes
N(1) C(26) C(27) 115.5(3) yes
C(25) C(26) C(27) 123.2(3) yes
N(2) C(27) C(26) 115.8(3) yes
N(2) C(27) C(28) 120.8(4) yes
C(26) C(27) C(28) 123.3(4) yes
C(27) C(28) C(29) 119.4(4) yes
C(27) C(28) H(26) 120.1 no
C(29) C(28) H(26) 120.5 no
C(28) C(29) C(30) 119.5(4) yes
C(28) C(29) H(27) 119.4 no
C(30) C(29) H(27) 121.0 no
C(29) C(30) C(31) 118.6(4) yes
C(29) C(30) H(28) 121.1 no
C(31) C(30) H(28) 120.2 no
N(2) C(31) C(30) 121.8(4) yes
N(2) C(31) H(29) 118.3 no
C(30) C(31) H(29) 119.8 no
N(3) C(32) C(33) 123.1(4) yes
N(3) C(32) H(30) 118.7 no
C(33) C(32) H(30) 118.2 no
C(32) C(33) C(34) 118.3(5) yes
C(32) C(33) H(31) 121.5 no
C(34) C(33) H(31) 120.1 no
C(33) C(34) C(35) 119.3(4) yes
C(33) C(34) H(32) 119.9 no
C(35) C(34) H(32) 120.9 no
C(34) C(35) C(36) 120.3(4) yes
C(34) C(35) H(33) 119.1 no
C(36) C(35) H(33) 120.6 no
N(3) C(36) C(35) 120.9(4) yes
N(3) C(36) C(37) 115.6(3) yes
C(35) C(36) C(37) 123.5(4) yes
N(4) C(37) C(36) 114.8(3) yes
N(4) C(37) C(38) 120.5(4) yes
C(36) C(37) C(38) 124.7(4) yes
C(37) C(38) C(39) 120.1(5) yes
C(37) C(38) H(34) 119.9 no
C(39) C(38) H(34) 120.1 no
C(38) C(39) C(40) 119.4(4) yes
C(38) C(39) H(35) 118.9 no
C(40) C(39) H(35) 121.7 no
C(39) C(40) C(41) 118.7(5) yes
C(39) C(40) H(36) 120.3 no
C(41) C(40) H(36) 121.0 no
N(4) C(41) C(40) 122.3(4) yes
N(4) C(41) H(37) 119.1 no
C(40) C(41) H(37) 118.5 no
Cl(1) C(42A) Cl(2A) 107.9(4) yes
Cl(1) C(42A) Cl(2B) 139.0(7) yes
Cl(1) C(42A) C(42B) 64(2) yes
Cl(1) C(42A) H(38A) 109.7 no
Cl(1) C(42A) H(39A) 109.1 no
Cl(2A) C(42A) Cl(2B) 78.0(5) yes
Cl(2A) C(42A) C(42B) 78(3) yes
Cl(2A) C(42A) H(38A) 110.9 no
Cl(2A) C(42A) H(39A) 110.5 no
Cl(2B) C(42A) C(42B) 152(3) yes
Cl(2B) C(42A) H(38A) 37.3 no
Cl(2B) C(42A) H(39A) 106.2 no
C(42B) C(42A) H(38A) 170.5 no
C(42B) C(42A) H(39A) 68.4 no
H(38A) C(42A) H(39A) 108.8 no
P(3) F(7B) F(10A) 60.9(5) yes
P(3) F(7B) F(12A) 59.0(4) yes
F(10A) F(7B) F(12A) 110.4(9) yes
P(3) F(8B) F(8A) 57.6(5) yes
P(3) F(8B) F(12A) 56.3(6) yes
F(8A) F(8B) F(12A) 109.3(9) yes
C(7) C(8B) C(8A) 63.1(6) yes
C(7) C(8B) C(9A) 56.0(5) yes
C(7) C(8B) H(6A) 101.3 no
C(7) C(8B) H(6B) 110.7 no
C(7) C(8B) H(7B) 109.7 no
C(7) C(8B) H(8B) 112.2 no
C(8A) C(8B) C(9A) 110.1(9) yes
C(8A) C(8B) H(6A) 44.8 no
C(8A) C(8B) H(6B) 163.1 no
C(8A) C(8B) H(7B) 63.9 no
C(8A) C(8B) H(8B) 87.8 no
C(9A) C(8B) H(6A) 154.8 no
C(9A) C(8B) H(6B) 74.6 no
C(9A) C(8B) H(7B) 163.6 no
C(9A) C(8B) H(8B) 86.1 no
H(6A) C(8B) H(6B) 128.4 no
H(6A) C(8B) H(7B) 22.0 no
H(6A) C(8B) H(8B) 94.1 no
H(6B) C(8B) H(7B) 106.9 no
H(6B) C(8B) H(8B) 108.9 no
H(7B) C(8B) H(8B) 108.2 no
C(7) C(9B) C(8A) 61.7(6) yes
C(7) C(9B) H(9B) 107.8 no
C(7) C(9B) H(10B) 113.0 no
C(7) C(9B) H(11B) 112.3 no
C(8A) C(9B) H(9B) 60.3 no
C(8A) C(9B) H(10B) 159.6 no
C(8A) C(9B) H(11B) 87.7 no
H(9B) C(9B) H(10B) 106.8 no
H(9B) C(9B) H(11B) 104.5 no
H(10B) C(9B) H(11B) 111.7 no
P(3) F(10B) F(7A) 86(1) yes
P(3) F(10B) F(10A) 79.7(9) yes
F(7A) F(10B) F(10A) 155(1) yes
P(3) F(12B) F(7A) 62.6(6) yes
P(3) F(12B) F(8A) 86(2) yes
F(7A) F(12B) F(8A) 131(2) yes
Cl(1) C(42B) Cl(2A) 117(2) yes
Cl(1) C(42B) Cl(2B) 111(1) yes
Cl(1) C(42B) C(42A) 95(3) yes
Cl(1) C(42B) H(38B) 109.0 no
Cl(1) C(42B) H(39B) 109.7 no
Cl(1) C(42B) H(39A) 125.3 no
Cl(2A) C(42B) Cl(2B) 65.1(9) yes
Cl(2A) C(42B) C(42A) 80(3) yes
Cl(2A) C(42B) H(38B) 48.7 no
Cl(2A) C(42B) H(39B) 130.2 no
Cl(2A) C(42B) H(39A) 112.8 no
Cl(2B) C(42B) C(42A) 18(2) yes
Cl(2B) C(42B) H(38B) 112.7 no
Cl(2B) C(42B) H(39B) 113.5 no
Cl(2B) C(42B) H(39A) 71.7 no
C(42A) C(42B) H(38B) 128.7 no
C(42A) C(42B) H(39B) 112.9 no
C(42A) C(42B) H(39A) 72.7 no
H(38B) C(42B) H(39B) 101.0 no
H(38B) C(42B) H(39A) 120.3 no
H(39B) C(42B) H(39A) 41.8 no

loop_
_geom_bond_atom_site_label_1
_geom_bond_atom_site_label_2
_geom_bond_distance
_geom_bond_publ_flag
Ru(1) P(1) 2.3401(8) yes
Ru(1) O(2) 2.138(2) yes
Ru(1) N(1) 2.096(3) yes
Ru(1) N(2) 2.115(3) yes
Ru(1) N(3) 2.032(3) yes
Ru(1) N(4) 2.060(3) yes
Cl(1) C(42A) 1.805(8) yes
Cl(1) C(42B) 1.63(2) yes
Cl(2A) Cl(2B) 1.880(5) yes
Cl(2A) C(42A) 1.740(7) yes
Cl(2A) C(42B) 1.73(3) yes
Cl(2A) H(38B) 1.30 no
Cl(2B) C(42A) 1.162(9) yes
Cl(2B) C(42B) 1.76(2) yes
Cl(2B) H(38A) 0.71 no
P(1) C(1) 1.834(3) yes
P(1) C(10) 1.836(3) yes
P(1) C(16) 1.843(3) yes
P(2) F(1) 1.581(3) yes
P(2) F(2) 1.574(3) yes
P(2) F(3) 1.575(3) yes
P(2) F(4) 1.586(3) yes
P(2) F(5) 1.592(3) yes
P(2) F(6) 1.576(3) yes
P(3) F(7A) 1.679(6) yes
P(3) F(8A) 1.617(7) yes
P(3) F(9) 1.565(3) yes
P(3) F(10A) 1.594(5) yes
P(3) F(11) 1.556(4) yes
P(3) F(12A) 1.476(6) yes
P(3) F(7B) 1.653(9) yes
P(3) F(8B) 1.76(1) yes
P(3) F(10B) 1.33(1) yes
P(3) F(12B) 1.51(1) yes
F(7A) F(10B) 1.13(2) yes
F(7A) F(12B) 1.71(2) yes
F(8A) F(8B) 1.59(2) yes
F(8A) F(12B) 0.70(2) yes
F(10A) F(7B) 1.48(2) yes
F(10A) F(10B) 1.15(2) yes
F(12A) F(7B) 1.27(1) yes
F(12A) F(8B) 1.19(1) yes
O(1) C(6) 1.392(4) yes
O(1) C(7) 1.465(4) yes
O(2) H(40) 0.879(3) no
O(2) H(41) 0.909(2) no
N(1) C(22) 1.354(5) yes
N(1) C(26) 1.376(4) yes
N(2) C(27) 1.346(5) yes
N(2) C(31) 1.335(5) yes
N(3) C(32) 1.338(5) yes
N(3) C(36) 1.365(5) yes
N(4) C(37) 1.354(4) yes
N(4) C(41) 1.348(5) yes
C(1) C(2) 1.395(4) yes
C(1) C(6) 1.402(5) yes
C(2) C(3) 1.382(5) yes
C(2) H(1) 0.99 no
C(3) C(4) 1.381(6) yes
C(3) H(2) 0.99 no
C(4) C(5) 1.380(5) yes
C(4) H(3) 0.98 no
C(5) C(6) 1.394(5) yes
C(5) H(4) 0.99 no
C(7) C(8A) 1.525(9) yes
C(7) C(9A) 1.503(9) yes
C(7) C(8B) 1.52(1) yes
C(7) C(9B) 1.40(1) yes
C(7) H(5) 0.99 no
C(8A) C(8B) 1.39(2) yes
C(8A) C(9B) 1.56(2) yes
C(8A) H(6A) 0.99 no
C(8A) H(7A) 0.98 no
C(8A) H(7B) 1.31 no
C(8A) H(8A) 0.99 no
C(9A) C(8B) 1.67(1) yes
C(9A) H(5) 1.02 no
C(9A) H(9A) 0.99 no
C(9A) H(10A) 1.00 no
C(9A) H(11A) 0.96 no
C(10) C(11) 1.399(5) yes
C(10) C(15) 1.387(4) yes
C(11) C(12) 1.391(5) yes
C(11) H(12) 0.99 no
C(12) C(13) 1.382(5) yes
C(12) H(13) 0.98 no
C(13) C(14) 1.377(6) yes
C(13) H(14) 0.98 no
C(14) C(15) 1.391(5) yes
C(14) H(15) 0.98 no
C(15) H(16) 0.99 no
C(16) C(17) 1.393(5) yes
C(16) C(21) 1.412(4) yes
C(17) C(18) 1.388(5) yes
C(17) H(17) 0.99 no
C(18) C(19) 1.393(5) yes
C(18) H(18) 1.00 no
C(19) C(20) 1.372(6) yes
C(19) H(19) 0.99 no
C(20) C(21) 1.390(5) yes
C(20) H(20) 0.99 no
C(21) H(21) 0.98 no
C(22) C(23) 1.380(5) yes
C(22) H(22) 0.99 no
C(23) C(24) 1.386(6) yes
C(23) H(23) 0.99 no
C(24) C(25) 1.370(6) yes
C(24) H(24) 0.98 no
C(25) C(26) 1.388(5) yes
C(25) H(25) 0.99 no
C(26) C(27) 1.463(5) yes
C(27) C(28) 1.388(5) yes
C(28) C(29) 1.375(7) yes
C(28) H(26) 0.99 no
C(29) C(30) 1.375(7) yes
C(29) H(27) 0.99 no
C(30) C(31) 1.390(5) yes
C(30) H(28) 1.00 no
C(31) H(29) 0.99 no
C(32) C(33) 1.395(5) yes
C(32) H(30) 0.99 no
C(33) C(34) 1.381(8) yes
C(33) H(31) 0.98 no
C(34) C(35) 1.365(8) yes
C(34) H(32) 0.99 no
C(35) C(36) 1.392(5) yes
C(35) H(33) 0.99 no
C(36) C(37) 1.457(6) yes
C(37) C(38) 1.397(6) yes
C(38) C(39) 1.354(9) yes
C(38) H(34) 0.99 no
C(39) C(40) 1.384(8) yes
C(39) H(35) 0.99 no
C(40) C(41) 1.377(6) yes
C(40) H(36) 0.99 no
C(41) H(37) 1.00 no
C(42A) C(42B) 0.65(2) yes
C(42A) H(38A) 0.98 no
C(42A) H(39A) 0.99 no
C(8B) H(6A) 1.16 no
C(8B) H(6B) 0.99 no
C(8B) H(7B) 1.00 no
C(8B) H(8B) 0.97 no
C(9B) H(9B) 1.04 no
C(9B) H(10B) 0.95 no
C(9B) H(11B) 0.98 no
C(42B) H(38B) 1.04 no
C(42B) H(39B) 1.03 no
C(42B) H(39A) 0.96 no

loop_
_geom_contact_atom_site_label_1
_geom_contact_atom_site_label_2
_geom_contact_distance
_geom_contact_site_symmetry_2
_geom_contact_publ_flag
Cl(2A) F(10B) 3.02(1) 2_756 no
Cl(2A) F(5) 3.283(3) . no
Cl(2A) F(11) 3.406(6) 2_756 no
Cl(2A) F(10A) 3.412(9) 2_756 no
Cl(2A) F(7A) 3.471(7) 2_756 no
Cl(2A) C(35) 3.587(4) 2_656 no
Cl(2A) C(5) 3.591(4) 1_546 no
Cl(2A) C(29) 3.598(5) 2_756 no
Cl(2B) F(2) 2.638(6) 2_657 no
Cl(2B) Cl(2B) 3.23(1) 2_657 no
Cl(2B) C(34) 3.585(7) 1_556 no
F(1) C(17) 3.316(4) . no
F(1) C(23) 3.526(6) . no
F(2) C(42B) 3.36(3) . no
F(2) C(38) 3.509(7) 1_556 no
F(2) C(42A) 3.537(9) . no
F(2) C(4) 3.541(5) 2_666 no
F(3) C(3) 3.427(5) 2_666 no
F(3) C(39) 3.502(7) 1_556 no
F(3) C(8A) 3.551(9) 2_766 no
F(3) C(13) 3.554(6) . no
F(4) C(14) 3.435(5) . no
F(4) C(28) 3.490(5) 2_756 no
F(5) C(42B) 3.16(2) . no
F(5) C(28) 3.303(4) 2_756 no
F(5) C(29) 3.426(5) 2_756 no
F(5) C(34) 3.450(5) 2_656 no
F(5) F(11) 3.484(6) 2_756 no
F(5) C(42A) 3.547(9) . no
F(6) C(31) 3.255(5) 1_556 no
F(6) C(30) 3.300(6) 1_556 no
F(6) C(42B) 3.30(2) . no
F(6) C(29) 3.407(6) 2_756 no
F(7A) O(2) 3.026(7) . no
F(7A) C(31) 3.594(7) . no
F(8A) O(2) 2.746(9) . no
F(8A) C(26) 3.379(9) . no
F(8A) C(27) 3.40(1) . no
F(8A) N(1) 3.513(9) . no
F(8A) C(24) 3.557(8) 2_756 no
F(9) O(2) 3.155(4) . no
F(9) C(8A) 3.226(9) . no
F(9) C(40) 3.356(6) 2_765 no
F(10A) C(35) 3.259(7) 1_655 no
F(10A) C(40) 3.419(8) 2_765 no
F(10A) C(38) 3.484(7) 1_655 no
F(10A) C(39) 3.565(9) 2_765 no
F(11) C(34) 3.135(6) 1_655 no
F(11) C(35) 3.229(5) 1_655 no
F(11) C(24) 3.351(6) 2_756 no
F(11) C(23) 3.524(6) 2_756 no
F(12A) C(20) 3.041(7) 1_655 no
F(12A) C(21) 3.220(6) 1_655 no
F(12A) C(12) 3.584(9) 2_766 no
O(2) F(12B) 2.78(1) . no
N(1) F(12B) 3.60(1) . no
N(2) F(12B) 3.38(1) . no
C(2) F(7B) 3.45(1) 1_455 no
C(2) C(12) 3.582(5) 2_666 no
C(4) C(18) 3.586(6) 2_666 no
C(12) F(8B) 3.40(1) 2_766 no
C(13) F(8B) 3.48(1) 2_766 no
C(13) C(14) 3.544(5) 2_766 no
C(18) C(33) 3.514(6) 2_656 no
C(19) C(33) 3.508(6) 2_656 no
C(20) F(8B) 3.50(2) 1_455 no
C(21) F(7B) 3.44(1) 1_455 no
C(24) C(25) 3.395(5) 2_756 no
C(24) F(8B) 3.45(1) 2_756 no
C(24) C(24) 3.477(7) 2_756 no
C(26) F(12B) 3.27(1) . no
C(27) F(12B) 3.02(1) . no
C(28) F(12B) 3.30(1) . no
C(29) C(30) 3.402(6) 2_755 no
C(29) C(42B) 3.52(3) 2_756 no
C(29) C(29) 3.589(9) 2_755 no
C(30) C(9B) 3.57(1) 2_765 no
C(31) C(9B) 3.59(1) 2_765 no
C(40) F(10B) 3.52(1) 2_765 no

loop_
_geom_torsion_atom_site_label_1
_geom_torsion_atom_site_label_2
_geom_torsion_atom_site_label_3
_geom_torsion_atom_site_label_4
_geom_torsion
_geom_torsion_publ_flag
Ru(1) P(1) C(1) C(2) 109.9(3) no
Ru(1) P(1) C(1) C(6) -68.9(3) no
Ru(1) P(1) C(10) C(11) 162.7(2) no
Ru(1) P(1) C(10) C(15) -18.8(3) no
Ru(1) P(1) C(16) C(17) 118.3(3) no
Ru(1) P(1) C(16) C(21) -58.1(3) no
Ru(1) N(1) C(22) C(23) 171.2(3) no
Ru(1) N(1) C(26) C(25) -171.0(3) no
Ru(1) N(1) C(26) C(27) 7.5(3) no
Ru(1) N(2) C(27) C(26) 8.8(4) no
Ru(1) N(2) C(27) C(28) -169.5(3) no
Ru(1) N(2) C(31) C(30) 168.4(3) no
Ru(1) N(3) C(32) C(33) -177.3(3) no
Ru(1) N(3) C(36) C(35) 177.1(3) no
Ru(1) N(3) C(36) C(37) -2.7(4) no
Ru(1) N(4) C(37) C(36) -3.6(4) no
Ru(1) N(4) C(37) C(38) 176.4(3) no
Ru(1) N(4) C(41) C(40) -177.9(3) no
Cl(1) C(42A) Cl(2A) Cl(2B) 137.9(7) no
Cl(1) C(42A) Cl(2A) C(42B) -58(2) no
Cl(1) C(42A) Cl(2B) Cl(2A) -103.5(9) no
Cl(1) C(42A) Cl(2B) C(42B) -137(7) no
Cl(1) C(42A) C(42B) Cl(2A) 117(2) no
Cl(1) C(42A) C(42B) Cl(2B) 150(5) no
Cl(1) C(42B) Cl(2A) Cl(2B) 101(1) no
Cl(1) C(42B) Cl(2A) C(42A) 90(3) no
Cl(1) C(42B) Cl(2B) Cl(2A) -111(2) no
Cl(1) C(42B) Cl(2B) C(42A) 32(5) no
Cl(1) C(42B) C(42A) Cl(2A) -117(2) no
Cl(1) C(42B) C(42A) Cl(2B) -150(5) no
Cl(2A) Cl(2B) C(42A) C(42B) 34(7) no
Cl(2A) Cl(2B) C(42B) C(42A) -143(7) no
Cl(2A) C(42A) Cl(1) C(42B) 67(4) no
Cl(2A) C(42A) Cl(2B) C(42B) -34(7) no
Cl(2A) C(42A) C(42B) Cl(2B) 34(7) no
Cl(2A) C(42B) Cl(1) C(42A) -81(3) no
Cl(2A) C(42B) Cl(2B) C(42A) 143(7) no
Cl(2A) C(42B) C(42A) Cl(2B) -34(7) no
Cl(2B) Cl(2A) C(42A) C(42B) -164(3) no
Cl(2B) Cl(2A) C(42B) C(42A) 11(2) no
Cl(2B) C(42A) Cl(1) C(42B) 159(4) no
Cl(2B) C(42A) Cl(2A) C(42B) 164(3) no
Cl(2B) C(42B) Cl(1) C(42A) -10(2) no
Cl(2B) C(42B) Cl(2A) C(42A) -11(2) no
P(1) Ru(1) N(1) C(22) 12.3(3) no
P(1) Ru(1) N(1) C(26) -175.6(2) no
P(1) Ru(1) N(2) C(27) 63.4(8) no
P(1) Ru(1) N(2) C(31) -107.7(7) no
P(1) Ru(1) N(3) C(32) -92.8(3) no
P(1) Ru(1) N(3) C(36) 90.3(2) no
P(1) Ru(1) N(4) C(37) -93.6(2) no
P(1) Ru(1) N(4) C(41) 87.9(3) no
P(1) C(1) C(2) C(3) -178.3(3) no
P(1) C(1) C(6) O(1) -2.4(4) no
P(1) C(1) C(6) C(5) 176.9(3) no
P(1) C(10) C(11) C(12) 177.9(3) no
P(1) C(10) C(15) C(14) -176.1(3) no
P(1) C(16) C(17) C(18) -175.9(3) no
P(1) C(16) C(21) C(20) 176.8(3) no
P(3) F(7A) F(10B) F(10A) -53(3) no
P(3) F(7A) F(12B) F(8A) 57(2) no
P(3) F(8A) F(8B) F(12A) -23.1(7) no
P(3) F(8A) F(12B) F(7A) -48(2) no
P(3) F(10A) F(7B) F(12A) 33.2(7) no
P(3) F(10A) F(10B) F(7A) 54(3) no
P(3) F(12A) F(7B) F(10A) -34.0(7) no
P(3) F(12A) F(8B) F(8A) 23.4(8) no
P(3) F(7B) F(10A) F(10B) 10(1) no
P(3) F(7B) F(12A) F(8B) -67(1) no
P(3) F(8B) F(8A) F(12B) 25(3) no
P(3) F(8B) F(12A) F(7B) 63(1) no
P(3) F(10B) F(7A) F(12B) -25.3(8) no
P(3) F(10B) F(10A) F(7B) -11(1) no
P(3) F(12B) F(7A) F(10B) 25.1(8) no
P(3) F(12B) F(8A) F(8B) -24(2) no
F(7A) P(3) F(8A) F(8B) -164.6(6) no
F(7A) P(3) F(8A) F(12B) 35(2) no
F(7A) P(3) F(10A) F(7B) 155.8(6) no
F(7A) P(3) F(10A) F(10B) -13.2(9) no
F(7A) P(3) F(12A) F(7B) 130.9(1) no
F(7A) P(3) F(12A) F(8B) -97.6(1) no
F(7A) P(3) F(7B) F(10A) -34.7(8) no
F(7A) P(3) F(7B) F(12A) -177.8(6) no
F(7A) P(3) F(8B) F(8A) 23.3(8) no
F(7A) P(3) F(8B) F(12A) 176.9(6) no
F(7A) P(3) F(10B) F(10A) 160(1) no
F(7A) P(3) F(12B) F(8A) -140(2) no
F(7A) F(10B) P(3) F(8A) 20(1) no
F(7A) F(10B) P(3) F(9) -72.0(9) no
F(7A) F(10B) P(3) F(10A) -160(1) no
F(7A) F(10B) P(3) F(11) 105.4(8) no
F(7A) F(10B) P(3) F(12A) 177.0(6) no
F(7A) F(10B) P(3) F(7B) -151.2(8) no
F(7A) F(10B) P(3) F(8B) -105.4(3) no
F(7A) F(10B) P(3) F(12B) 29(1) no
F(7A) F(10B) F(10A) F(7B) 43(4) no
F(7A) F(12B) P(3) F(8A) 140(2) no
F(7A) F(12B) P(3) F(9) 78.1(4) no
F(7A) F(12B) P(3) F(10A) -33(1) no
F(7A) F(12B) P(3) F(11) -103.6(5) no
F(7A) F(12B) P(3) F(12A) -178.0(5) no
F(7A) F(12B) P(3) F(7B) 160(2) no
F(7A) F(12B) P(3) F(8B) 157.1(6) no
F(7A) F(12B) P(3) F(10B) -21.3(8) no
F(7A) F(12B) F(8A) F(8B) -73(3) no
F(8A) P(3) F(7A) F(10B) -164(1) no
F(8A) P(3) F(7A) F(12B) -15.9(7) no
F(8A) P(3) F(10A) F(7B) 168(2) no
F(8A) P(3) F(10A) F(10B) -1(3) no
F(8A) P(3) F(12A) F(7B) -153.2(8) no
F(8A) P(3) F(12A) F(8B) -21.7(7) no
F(8A) P(3) F(7B) F(10A) -177.3(5) no
F(8A) P(3) F(7B) F(12A) 39(1) no
F(8A) P(3) F(8B) F(12A) 153.6(9) no
F(8A) P(3) F(10B) F(10A) 179.9(5) no
F(8A) F(8B) P(3) F(9) 92.8(5) no
F(8A) F(8B) P(3) F(10A) 179.4(5) no
F(8A) F(8B) P(3) F(11) -84.5(5) no
F(8A) F(8B) P(3) F(12A) -153.6(9) no
F(8A) F(8B) P(3) F(7B) 172.4(6) no
F(8A) F(8B) P(3) F(10B) 126.4(3) no
F(8A) F(8B) P(3) F(12B) -8.5(8) no
F(8A) F(8B) F(12A) F(7B) 86(1) no
F(8A) F(12B) P(3) F(9) -62(2) no
F(8A) F(12B) P(3) F(10A) -174(1) no
F(8A) F(12B) P(3) F(11) 116(2) no
F(8A) F(12B) P(3) F(12A) 41(2) no
F(8A) F(12B) P(3) F(7B) 19(4) no
F(8A) F(12B) P(3) F(8B) 17(2) no
F(8A) F(12B) P(3) F(10B) -162(2) no
F(8A) F(12B) F(7A) F(10B) 82(3) no
F(9) P(3) F(7A) F(10B) 108(1) no
F(9) P(3) F(7A) F(12B) -103.7(6) no
F(9) P(3) F(8A) F(8B) -80.9(5) no
F(9) P(3) F(8A) F(12B) 119(2) no
F(9) P(3) F(10A) F(7B) 72.6(6) no
F(9) P(3) F(10A) F(10B) -96.5(9) no
F(9) P(3) F(12A) F(7B) -65.4(8) no
F(9) P(3) F(12A) F(8B) 66.2(7) no
F(9) P(3) F(7B) F(10A) -103.5(5) no
F(9) P(3) F(7B) F(12A) 113.3(7) no
F(9) P(3) F(8B) F(12A) -113.6(7) no
F(9) P(3) F(10B) F(10A) 88.1(7) no
F(10A) P(3) F(7A) F(10B) 14(1) no
F(10A) P(3) F(7A) F(12B) 162.0(6) no
F(10A) P(3) F(8A) F(8B) -177(2) no
F(10A) P(3) F(8A) F(12B) 23(4) no
F(10A) P(3) F(12A) F(7B) 29.2(8) no
F(10A) P(3) F(12A) F(8B) 160.7(7) no
F(10A) P(3) F(7B) F(12A) -143.2(9) no
F(10A) P(3) F(8B) F(12A) -27(1) no
F(10A) F(7B) P(3) F(11) 79.2(5) no
F(10A) F(7B) P(3) F(12A) 143.2(9) no
F(10A) F(7B) P(3) F(8B) 173.8(6) no
F(10A) F(7B) P(3) F(10B) -7.8(8) no
F(10A) F(7B) P(3) F(12B) 171(2) no
F(10A) F(7B) F(12A) F(8B) -100(2) no
F(10A) F(10B) P(3) F(11) -94.5(7) no
F(10A) F(10B) P(3) F(12A) -23(1) no
F(10A) F(10B) P(3) F(7B) 9.0(9) no
F(10A) F(10B) P(3) F(8B) 54.8(3) no
F(10A) F(10B) P(3) F(12B) -170.6(8) no
F(10A) F(10B) F(7A) F(12B) -79(3) no
F(11) P(3) F(7A) F(10B) -75(1) no
F(11) P(3) F(7A) F(12B) 72.8(6) no
F(11) P(3) F(8A) F(8B) 98.7(6) no
F(11) P(3) F(8A) F(12B) -61(2) no
F(11) P(3) F(10A) F(7B) -107.6(6) no
F(11) P(3) F(10A) F(10B) 83.4(9) no
F(11) P(3) F(12A) F(7B) 118.2(8) no
F(11) P(3) F(12A) F(8B) -110.3(7) no
F(11) P(3) F(7B) F(12A) -64.0(7) no
F(11) P(3) F(8B) F(12A) 69.1(7) no
F(12A) P(3) F(7A) F(10B) -87.9(1) no
F(12A) P(3) F(7A) F(12B) 60.1(1) no
F(12A) P(3) F(8A) F(8B) 17.4(6) no
F(12A) P(3) F(8A) F(12B) -143(2) no
F(12A) P(3) F(10A) F(7B) -26.2(7) no
F(12A) P(3) F(10A) F(10B) 164.7(9) no
F(12A) F(7B) P(3) F(8B) 30.6(7) no
F(12A) F(7B) P(3) F(10B) -151.0(9) no
F(12A) F(7B) P(3) F(12B) 28(2) no
F(12A) F(7B) F(10A) F(10B) 44(1) no
F(12A) F(8B) P(3) F(7B) -34.0(8) no
F(12A) F(8B) P(3) F(10B) -80.0(3) no
F(12A) F(8B) P(3) F(12B) 145.1(9) no
F(12A) F(8B) F(8A) F(12B) 2(3) no
O(1) C(6) C(1) C(2) 178.7(3) no
O(1) C(6) C(5) C(4) -179.2(3) no
O(1) C(7) C(8A) C(8B) -90.2(6) no
O(1) C(7) C(8A) C(9B) 103.4(6) no
O(1) C(7) C(9A) C(8B) 92.4(5) no
O(1) C(7) C(8B) C(8A) 105.2(5) no
O(1) C(7) C(8B) C(9A) -110.9(4) no
O(1) C(7) C(9B) C(8A) -101.9(5) no
O(2) Ru(1) P(1) C(1) 80.3(1) no
O(2) Ru(1) P(1) C(10) -38.5(1) no
O(2) Ru(1) P(1) C(16) -158.5(1) no
O(2) Ru(1) N(1) C(22) 103.3(3) no
O(2) Ru(1) N(1) C(26) -84.7(2) no
O(2) Ru(1) N(2) C(27) 93.1(2) no
O(2) Ru(1) N(2) C(31) -77.9(3) no
O(2) Ru(1) N(3) C(32) 147.6(5) no
O(2) Ru(1) N(3) C(36) -29.4(7) no
O(2) Ru(1) N(4) C(37) 176.3(2) no
O(2) Ru(1) N(4) C(41) -2.2(3) no
N(1) Ru(1) P(1) C(1) 175.7(1) no
N(1) Ru(1) P(1) C(10) 56.9(1) no
N(1) Ru(1) P(1) C(16) -63.2(1) no
N(1) Ru(1) N(2) C(27) -3.7(2) no
N(1) Ru(1) N(2) C(31) -174.7(3) no
N(1) Ru(1) N(3) C(32) 6.7(3) no
N(1) Ru(1) N(3) C(36) -170.3(2) no
N(1) Ru(1) N(4) C(37) 53.4(6) no
N(1) Ru(1) N(4) C(41) -125.1(5) no
N(1) C(22) C(23) C(24) -0.9(5) no
N(1) C(26) C(25) C(24) -1.5(5) no
N(1) C(26) C(27) N(2) -10.9(4) no
N(1) C(26) C(27) C(28) 167.4(3) no
N(2) Ru(1) P(1) C(1) 109.9(7) no
N(2) Ru(1) P(1) C(10) -9.0(7) no
N(2) Ru(1) P(1) C(16) -129.0(7) no
N(2) Ru(1) N(1) C(22) -174.3(3) no
N(2) Ru(1) N(1) C(26) -2.3(2) no
N(2) Ru(1) N(3) C(32) 84.8(3) no
N(2) Ru(1) N(3) C(36) -92.2(2) no
N(2) Ru(1) N(4) C(37) 92.5(2) no
N(2) Ru(1) N(4) C(41) -85.9(3) no
N(2) C(27) C(26) C(25) 167.6(3) no
N(2) C(27) C(28) C(29) -0.7(6) no
N(2) C(31) C(30) C(29) 1.2(7) no
N(3) Ru(1) P(1) C(1) -90.2(1) no
N(3) Ru(1) P(1) C(10) 151.0(2) no
N(3) Ru(1) P(1) C(16) 31.0(1) no
N(3) Ru(1) N(1) C(22) -83.7(3) no
N(3) Ru(1) N(1) C(26) 88.4(2) no
N(3) Ru(1) N(2) C(27) -96.7(2) no
N(3) Ru(1) N(2) C(31) 92.3(3) no
N(3) Ru(1) N(4) C(37) 1.7(2) no
N(3) Ru(1) N(4) C(41) -176.7(3) no
N(3) C(32) C(33) C(34) 1.1(6) no
N(3) C(36) C(35) C(34) 0.0(6) no
N(3) C(36) C(37) N(4) 4.2(4) no
N(3) C(36) C(37) C(38) -175.8(4) no
N(4) Ru(1) P(1) C(1) -10.7(1) no
N(4) Ru(1) P(1) C(10) -129.5(1) no
N(4) Ru(1) P(1) C(16) 110.4(1) no
N(4) Ru(1) N(1) C(22) -134.2(5) no
N(4) Ru(1) N(1) C(26) 37.9(6) no
N(4) Ru(1) N(2) C(27) -176.2(2) no
N(4) Ru(1) N(2) C(31) 12.8(3) no
N(4) Ru(1) N(3) C(32) 177.6(3) no
N(4) Ru(1) N(3) C(36) 0.6(2) no
N(4) C(37) C(36) C(35) -175.6(3) no
N(4) C(37) C(38) C(39) 2.3(7) no
N(4) C(41) C(40) C(39) 0.5(7) no
C(1) P(1) C(10) C(11) 36.9(3) no
C(1) P(1) C(10) C(15) -144.5(3) no
C(1) P(1) C(16) C(17) -115.0(3) no
C(1) P(1) C(16) C(21) 68.6(3) no
C(1) C(2) C(3) C(4) 1.4(6) no
C(1) C(6) O(1) C(7) -161.1(3) no
C(1) C(6) C(5) C(4) 1.5(6) no
C(2) C(1) P(1) C(10) -122.9(3) no
C(2) C(1) P(1) C(16) -16.8(3) no
C(2) C(1) C(6) C(5) -2.1(5) no
C(2) C(3) C(4) C(5) -1.9(6) no
C(3) C(2) C(1) C(6) 0.6(5) no
C(3) C(4) C(5) C(6) 0.5(6) no
C(5) C(6) O(1) C(7) 19.6(5) no
C(6) O(1) C(7) C(8A) -165.5(5) no
C(6) O(1) C(7) C(9A) 69.4(6) no
C(6) O(1) C(7) C(8B) 138.8(6) no
C(6) O(1) C(7) C(9B) -96.6(7) no
C(6) C(1) P(1) C(10) 58.2(3) no
C(6) C(1) P(1) C(16) 164.4(3) no
C(7) C(8A) C(8B) C(9A) -31.3(5) no
C(7) C(9A) C(8B) C(8A) 34.0(6) no
C(7) C(8B) C(8A) C(9B) 12.1(7) no
C(7) C(9B) C(8A) C(8B) -13.4(7) no
C(8A) C(7) C(9A) C(8B) -31.0(6) no
C(8A) C(7) C(8B) C(9A) 144.0(7) no
C(8A) C(8B) C(7) C(9A) -144.0(7) no
C(8A) C(8B) C(7) C(9B) -13.9(8) no
C(8A) C(9B) C(7) C(9A) 96(1) no
C(8A) C(9B) C(7) C(8B) 12.4(7) no
C(9A) C(7) C(8A) C(8B) 35.7(7) no
C(9A) C(7) C(8A) C(9B) -130.7(7) no
C(9A) C(8B) C(7) C(9B) 130.1(7) no
C(9A) C(8B) C(8A) C(9B) -19(1) no
C(10) P(1) C(16) C(17) -9.5(3) no
C(10) P(1) C(16) C(21) 174.1(3) no
C(10) C(11) C(12) C(13) -1.2(6) no
C(10) C(15) C(14) C(13) -2.3(6) no
C(11) C(10) P(1) C(16) -70.8(3) no
C(11) C(10) C(15) C(14) 2.4(5) no
C(11) C(12) C(13) C(14) 1.4(6) no
C(12) C(11) C(10) C(15) -0.6(5) no
C(12) C(13) C(14) C(15) 0.4(6) no
C(15) C(10) P(1) C(16) 107.7(3) no
C(16) C(17) C(18) C(19) -0.9(6) no
C(16) C(21) C(20) C(19) -0.7(6) no
C(17) C(16) C(21) C(20) 0.3(5) no
C(17) C(18) C(19) C(20) 0.5(6) no
C(18) C(17) C(16) C(21) 0.5(5) no
C(18) C(19) C(20) C(21) 0.3(6) no
C(22) N(1) C(26) C(25) 1.9(5) no
C(22) N(1) C(26) C(27) -179.5(3) no
C(22) C(23) C(24) C(25) 1.3(5) no
C(23) C(22) N(1) C(26) -0.7(5) no
C(23) C(24) C(25) C(26) -0.1(5) no
C(24) C(25) C(26) C(27) -180.0(3) no
C(25) C(26) C(27) C(28) -14.1(5) no
C(26) C(27) N(2) C(31) -179.7(3) no
C(26) C(27) C(28) C(29) -178.9(4) no
C(27) N(2) C(31) C(30) -2.3(6) no
C(27) C(28) C(29) C(30) -0.4(7) no
C(28) C(27) N(2) C(31) 2.0(5) no
C(28) C(29) C(30) C(31) 0.1(7) no
C(32) N(3) C(36) C(35) -0.1(5) no
C(32) N(3) C(36) C(37) -179.9(3) no
C(32) C(33) C(34) C(35) -1.2(7) no
C(33) C(32) N(3) C(36) -0.4(5) no
C(33) C(34) C(35) C(36) 0.7(7) no
C(34) C(35) C(36) C(37) 179.7(4) no
C(35) C(36) C(37) C(38) 4.4(6) no
C(36) C(37) N(4) C(41) 175.0(3) no
C(36) C(37) C(38) C(39) -177.7(4) no
C(37) N(4) C(41) C(40) 3.7(6) no
C(37) C(38) C(39) C(40) 1.9(8) no
C(38) C(37) N(4) C(41) -5.0(5) no
C(38) C(39) C(40) C(41) -3.3(8) no
C(42A) Cl(2A) Cl(2B) C(42B) 7(1) no
C(42A) Cl(2B) Cl(2A) C(42B) -7(1) no
F(7B) P(3) F(7A) F(10B) 42(1) no
F(7B) P(3) F(7A) F(12B) -170.5(9) no
F(7B) P(3) F(8A) F(8B) -10.6(9) no
F(7B) P(3) F(8A) F(12B) -171(2) no
F(7B) P(3) F(10A) F(10B) -169(1) no
F(7B) P(3) F(12A) F(8B) 132(1) no
F(7B) F(10A) P(3) F(8B) -8.5(8) no
F(7B) F(10A) P(3) F(10B) 169(1) no
F(7B) F(10A) P(3) F(12B) -175(1) no
F(7B) F(12A) P(3) F(8B) -132(1) no
F(7B) F(12A) P(3) F(10B) 45(1) no
F(7B) F(12A) P(3) F(12B) -169.8(9) no
F(8B) P(3) F(7A) F(10B) 177(1) no
F(8B) P(3) F(7A) F(12B) -35.2(9) no
F(8B) P(3) F(8A) F(12B) -160(2) no
F(8B) P(3) F(10A) F(10B) -178(1) no
F(8B) F(8A) P(3) F(10B) -177.8(9) no
F(8B) F(8A) P(3) F(12B) 160(2) no
F(8B) F(12A) P(3) F(10B) 177(1) no
F(8B) F(12A) P(3) F(12B) -38.3(9) no
C(8B) C(7) C(8A) C(9B) -166.4(8) no
C(8B) C(8A) C(7) C(9B) 166.4(8) no
C(8B) C(9A) C(7) C(9B) -106(1) no
F(10B) P(3) F(7A) F(12B) 148(1) no
F(10B) P(3) F(8A) F(12B) 22(2) no
F(10B) F(7A) P(3) F(12B) -148(1) no
F(10B) F(10A) P(3) F(12B) 16(2) no
